data_7203515
loop_
_publ_author_name
'Harvey, Elizabeth J.'
'Ashbrook, Sharon E.'
'Lumpkin, Gregory R.'
'Redfern, Simon A. T.'

_publ_section_title
;
 Characterisation of the (Y1?xLax)2Ti2O7 system by powder diffraction
 and nuclear magnetic resonance methods
;
_journal_issue 48
_journal_name_full 'Journal of Materials Chemistry'
_journal_page_first 4665
_journal_paper_doi 10.1039/b608053g
_journal_volume 16
_journal_year 2006
_chemical_compound_source Synthetic
_chemical_formula_sum 'La1.61 O7 Ti2 Y0.35'
_chemical_formula_weight 461.81
_chemical_melting_point_gt 1500
_chemical_name_common 'Lanthanum Yttrium Titanate'
_chemical_name_systematic 'Lanthanum Yttrium Titanate'
_space_group_IT_number 4
_symmetry_cell_setting monoclinic
_symmetry_Int_Tables_number 4
_symmetry_space_group_name_Hall 'P 2yb'
_symmetry_space_group_name_H-M 'P 1 21 1'
_cell_angle_alpha 90.0
_cell_angle_beta 98.597(13)
_cell_angle_gamma 90.0
_cell_formula_units_Z 4
_cell_length_a 7.76154(25)
_cell_length_b 5.51328(18)
_cell_length_c 13.0011(6)
_cell_volume 550.09(4)
_diffrn_ambient_pressure 101.325
_diffrn_ambient_temperature 298
_diffrn_radiation_probe neutron
_diffrn_radiation_type 'TOF, ISIS, RAL'
_diffrn_source 'Spallation source'
_diffrn_source_type 'ISIS W target'
_exptl_crystal_colour 'White Powder'
_exptl_crystal_description Powder
_pd_block_id 2006-06-02T17:19|REVY0.4LA1.6TI2O7MK5_phase1|E_Harvey||
_pd_phase_name 'from C:/gsas/GSASace/isis251104/Revised_refinements/REVY0.4LA1.6TI'
_cod_data_source_file b608053g.txt
_cod_data_source_block REVY0.4LA1.6TI2O7MK5_phase_1
_cod_depositor_comments
;
The following automatic conversions were performed:

'_chemical_melting_point' tag was changed to
'_chemical_melting_point_gt' since the value was specified 'more
than' ('>') a certain temperature. The value '>1500' was changed to
'1500' - it should be numeric and without a unit designator.

Automatic conversion script
Id: cif_fix_values 1569 2011-02-09 13:29:24Z adriana 
;
_cod_original_cell_volume 550.088(22)
_cod_original_sg_symbol_H-M 'P 21'
_cod_database_code 7203515

loop_
_symmetry_equiv_pos_site_id
_symmetry_equiv_pos_as_xyz
1 +x,+y,+z
2 -x,+y+1/2,-z

loop_
_atom_site_type_symbol
_atom_site_label
_atom_site_fract_x
_atom_site_fract_y
_atom_site_fract_z
_atom_site_occupancy
_atom_site_thermal_displace_type
_atom_site_U_iso_or_equiv
_atom_site_symmetry_multiplicity
La La1 0.2772(21) 0.2523(26) 0.1116(6) 0.8029 Uiso 0.0205 2
La La2 0.7733(22) 0.2625(24) 0.1042(6) 0.8029 Uiso 0.0205 2
La La3 0.3541(16) 0.8154(27) 0.3894(5) 0.8029 Uiso 0.0205 2
La La4 0.8529(17) 0.8455(25) 0.4163(5) 0.8029 Uiso 0.0205 2
Y Y1 0.2772(21) 0.2523(26) 0.1116(6) 0.1741 Uiso 0.0205 2
Y Y2 0.7733(22) 0.2625(24) 0.1042(6) 0.1741 Uiso 0.0205 2
Y Y3 0.3541(16) 0.8154(27) 0.3894(5) 0.1741 Uiso 0.0205 2
Y Y4 0.8529(17) 0.8455(25) 0.4163(5) 0.1741 Uiso 0.0205 2
Ti Ti1 0.0312(34) 0.7658(35) 0.1238(9) 1.0 Uiso 0.0068 2
Ti Ti2 0.530(4) 0.7729(32) 0.1168(10) 1.0 Uiso 0.0068 2
Ti Ti3 0.0651(19) 0.307(4) 0.3212(10) 1.0 Uiso 0.0068 2
Ti Ti4 0.5818(29) 0.2925(32) 0.3296(9) 1.0 Uiso 0.0068 2
O O1 0.7775(28) 0.7933(30) 0.1077(7) 1.0 Uiso 0.02126 2
O O2 0.2738(31) 0.7033(29) 0.0939(7) 1.0 Uiso 0.02126 2
O O3 0.0373(18) 0.032(5) 0.0188(10) 1.0 Uiso 0.02126 2
O O4 0.4902(24) 0.02955 0.0182(9) 1.0 Uiso 0.02126 2
O O5 0.1029(20) 0.968(4) 0.2290(10) 1.0 Uiso 0.02126 2
O O6 0.5083(17) 0.9563(28) 0.2294(12) 1.0 Uiso 0.02126 2
O O7 0.0465(25) 0.457(4) 0.1878(9) 1.0 Uiso 0.02126 2
O O8 0.5648(17) 0.4485(29) 0.1886(10) 1.0 Uiso 0.02126 2
O O9 0.0934(21) 0.5645(34) 0.4077(9) 1.0 Uiso 0.02126 2
O O10 0.6236(17) 0.5689(31) 0.3958(9) 1.0 Uiso 0.02126 2
O O11 0.1206(19) 0.0869(32) 0.4307(10) 1.0 Uiso 0.02126 2
O O12 0.6153(24) 0.0820(27) 0.4388(9) 1.0 Uiso 0.02126 2
O O13 0.3220(23) 0.3196(34) 0.3104(7) 1.0 Uiso 0.02126 2
O O14 0.8252(29) 0.2177(27) 0.3044(8) 1.0 Uiso 0.02126 2

loop_
_atom_type_symbol
_atom_type_number_in_cell
La 6.423
Y 1.393
Ti 8.0
O 28.0

loop_
_geom_angle_atom_site_label_1
_geom_angle_atom_site_label_2
_geom_angle_atom_site_label_3
_geom_angle
_geom_angle_site_symmetry_1
_geom_angle_site_symmetry_2
_geom_angle_site_symmetry_3
_geom_angle_publ_flag
? ? ? ? ? ? ? ?

loop_
_geom_bond_atom_site_label_1
_geom_bond_atom_site_label_2
_geom_bond_distance
_geom_bond_site_symmetry_1
_geom_bond_site_symmetry_2
_geom_bond_publ_flag
? ? ? ? ? ?

loop_
_pd_block_diffractogram_id
2006-06-02T17:19|REVY0.4LA1.6TI2O7MK5_H_01|E_Harvey|POLARIS_Bank_C
